data_4511613
loop_
_publ_author_name
'Filonenko, Georgy A.'
'Cosimi, Elena'
'Lefort, Laurent'
'Conley, Matthew P.'
'Cop\'eret, Christophe'
'Lutz, Martin'
'Hensen, Emiel J. M.'
'Pidko, Evgeny A.'

_publ_section_title
;
 Lutidine-Derived Ru-CNC Hydrogenation Pincer Catalysts with Versatile
 Coordination Properties
;
_journal_issue 8
_journal_name_full 'ACS Catalysis'
_journal_page_first 2667
_journal_paper_doi 10.1021/cs500720y
_journal_volume 4
_journal_year 2014
_chemical_formula_moiety 'C39 H39 N6 O Ru, Br, C H4 O'
_chemical_formula_sum 'C40 H43 Br N6 O2 Ru'
_chemical_formula_weight 820.78
_chemical_name_systematic
;
 ?
;
_space_group_crystal_system monoclinic
_space_group_IT_number 14
_space_group_name_Hall '-P 2ybc'
_space_group_name_H-M_alt 'P 1 21/c 1'
_symmetry_space_group_name_Hall '-P 2ybc'
_symmetry_space_group_name_H-M 'P 1 21/c 1'
_atom_sites_solution_hydrogens mixed
_atom_sites_solution_primary direct
_atom_sites_solution_secondary difmap
_audit_creation_method SHELXL-2013
_cell_angle_alpha 90
_cell_angle_beta 93.583(3)
_cell_angle_gamma 90
_cell_formula_units_Z 4
_cell_length_a 18.3580(9)
_cell_length_b 14.6031(8)
_cell_length_c 14.0683(7)
_cell_measurement_reflns_used 33664
_cell_measurement_temperature 150(2)
_cell_measurement_theta_max 27.50
_cell_measurement_theta_min 1.77
_cell_volume 3764.1(3)
_computing_cell_refinement Peakref
_computing_data_collection Apex2
_computing_data_reduction 'Eval15, SADABS-2012/1'
_computing_structure_refinement 'SHELXL-2013 (Sheldrick, 2013)'
_computing_structure_solution SHELXS-97
_diffrn_ambient_temperature 150(2)
_diffrn_measured_fraction_theta_full 1.000
_diffrn_measured_fraction_theta_max 1.000
_diffrn_measurement_device_type 'Bruker Kappa ApexII'
_diffrn_measurement_method '\f and \w scans'
_diffrn_radiation_type MoK\a
_diffrn_radiation_wavelength 0.71073
_diffrn_reflns_av_R_equivalents 0.0394
_diffrn_reflns_av_unetI/netI 0.0314
_diffrn_reflns_Laue_measured_fraction_full 1.000
_diffrn_reflns_Laue_measured_fraction_max 1.000
_diffrn_reflns_limit_h_max 23
_diffrn_reflns_limit_h_min -23
_diffrn_reflns_limit_k_max 18
_diffrn_reflns_limit_k_min -18
_diffrn_reflns_limit_l_max 18
_diffrn_reflns_limit_l_min -18
_diffrn_reflns_number 51908
_diffrn_reflns_point_group_measured_fraction_full 1.000
_diffrn_reflns_point_group_measured_fraction_max 1.000
_diffrn_reflns_theta_full 25.242
_diffrn_reflns_theta_max 27.493
_diffrn_reflns_theta_min 1.783
_diffrn_source 'sealed tube'
_exptl_absorpt_coefficient_mu 1.521
_exptl_absorpt_correction_T_max 0.7456
_exptl_absorpt_correction_T_min 0.5785
_exptl_absorpt_correction_type multi-scan
_exptl_absorpt_process_details SADABS-2012/1
_exptl_crystal_colour yellow
_exptl_crystal_density_diffrn 1.448
_exptl_crystal_description plate
_exptl_crystal_F_000 1680
_exptl_crystal_size_max 0.32
_exptl_crystal_size_mid 0.21
_exptl_crystal_size_min 0.04
_refine_diff_density_max 1.928
_refine_diff_density_min -0.612
_refine_diff_density_rms 0.077
_refine_ls_extinction_method none
_refine_ls_goodness_of_fit_ref 1.036
_refine_ls_hydrogen_treatment constr
_refine_ls_matrix_type full
_refine_ls_number_parameters 459
_refine_ls_number_reflns 8633
_refine_ls_number_restraints 0
_refine_ls_restrained_S_all 1.036
_refine_ls_R_factor_all 0.0560
_refine_ls_R_factor_gt 0.0369
_refine_ls_shift/su_max 0.008
_refine_ls_shift/su_mean 0.000
_refine_ls_structure_factor_coef Fsqd
_refine_ls_weighting_details 'w=1/[\s^2^(Fo^2^)+(0.0424P)^2^+4.1074P] where P=(Fo^2^+2Fc^2^)/3'
_refine_ls_weighting_scheme calc
_refine_ls_wR_factor_gt 0.0866
_refine_ls_wR_factor_ref 0.0942
_reflns_Friedel_coverage 0.000
_reflns_number_gt 6661
_reflns_number_total 8633
_reflns_threshold_expression 'I > 2\s(I)'
_cod_data_source_file cs500720y_si_002.cif
_cod_data_source_block l0617a
_cod_depositor_comments 'Adding full bibliography for 4511609--4511614.cif.'
_cod_database_code 4511613
_shelx_space_group_comment
;
The symmetry employed for this shelxl refinement is uniquely defined
by the following loop, which should always be used as a source of
symmetry information in preference to the above space-group names.
They are only intended as comments.
;
_shelxl_version_number 2013-4

loop_
_space_group_symop_operation_xyz
'x, y, z'
'-x, y+1/2, -z+1/2'
'-x, -y, -z'
'x, -y-1/2, z-1/2'

loop_
_atom_site_label
_atom_site_type_symbol
_atom_site_fract_x
_atom_site_fract_y
_atom_site_fract_z
_atom_site_U_iso_or_equiv
_atom_site_adp_type
_atom_site_occupancy
_atom_site_site_symmetry_order
_atom_site_calc_flag
_atom_site_refinement_flags_posn
_atom_site_refinement_flags_adp
Ru1 Ru 0.24719(2) 0.36437(2) 0.10294(2) 0.02149(7) Uani 1 1 d . .
H1 H 0.2144 0.3447 0.1957 0.050 Uiso 1 1 d . .
O1 O 0.09664(12) 0.36720(17) 0.01133(18) 0.0484(6) Uani 1 1 d . .
N1 N 0.35270(12) 0.35936(15) 0.18357(15) 0.0227(5) Uani 1 1 d . .
N2 N 0.33254(13) 0.20156(15) 0.05773(16) 0.0247(5) Uani 1 1 d . .
N3 N 0.22754(14) 0.14811(16) 0.08475(17) 0.0293(5) Uani 1 1 d . .
N4 N 0.27667(12) 0.52572(16) 0.23121(16) 0.0245(5) Uani 1 1 d . .
N5 N 0.23282(12) 0.58244(16) 0.09965(16) 0.0246(5) Uani 1 1 d . .
N6 N 0.31395(12) 0.38293(15) -0.01523(16) 0.0237(5) Uani 1 1 d . .
H6N H 0.3048 0.4274 -0.0627 0.050 Uiso 1 1 d . .
C1 C 0.40847(15) 0.31269(18) 0.14866(19) 0.0235(6) Uani 1 1 d . .
C2 C 0.47688(16) 0.30642(19) 0.1953(2) 0.0273(6) Uani 1 1 d . .
H2 H 0.5150 0.2736 0.1679 0.033 Uiso 1 1 calc R U
C3 C 0.48863(16) 0.3490(2) 0.2829(2) 0.0297(6) Uani 1 1 d . .
H3 H 0.5346 0.3446 0.3175 0.036 Uiso 1 1 calc R U
C4 C 0.43215(16) 0.3979(2) 0.3190(2) 0.0297(6) Uani 1 1 d . .
H4 H 0.4392 0.4279 0.3788 0.036 Uiso 1 1 calc R U
C5 C 0.36525(16) 0.40331(19) 0.26789(19) 0.0248(6) Uani 1 1 d . .
C6 C 0.39272(15) 0.26668(19) 0.05255(18) 0.0244(6) Uani 1 1 d . .
H6 H 0.4373 0.2328 0.0351 0.029 Uiso 1 1 calc R U
C7 C 0.33815(18) 0.10689(19) 0.05014(19) 0.0298(7) Uani 1 1 d . .
H7 H 0.3802 0.0729 0.0360 0.036 Uiso 1 1 calc R U
C8 C 0.27218(19) 0.0733(2) 0.0668(2) 0.0344(7) Uani 1 1 d . .
H8 H 0.2584 0.0106 0.0665 0.041 Uiso 1 1 calc R U
C9 C 0.26478(16) 0.22792(19) 0.08009(19) 0.0250(6) Uani 1 1 d . .
C10 C 0.15176(17) 0.1399(2) 0.1039(2) 0.0333(7) Uani 1 1 d . .
C11 C 0.13385(19) 0.1311(2) 0.1986(2) 0.0375(7) Uani 1 1 d . .
C12 C 0.0610(2) 0.1200(3) 0.2155(3) 0.0504(9) Uani 1 1 d . .
H12 H 0.0475 0.1144 0.2793 0.060 Uiso 1 1 calc R U
C13 C 0.0074(2) 0.1167(3) 0.1424(3) 0.0589(11) Uani 1 1 d . .
C14 C 0.0281(2) 0.1258(3) 0.0488(3) 0.0591(11) Uani 1 1 d . .
H14 H -0.0086 0.1236 -0.0019 0.071 Uiso 1 1 calc R U
C15 C 0.1000(2) 0.1378(2) 0.0278(2) 0.0433(8) Uani 1 1 d . .
C16 C 0.1918(2) 0.1321(3) 0.2791(2) 0.0460(9) Uani 1 1 d . .
H16A H 0.2250 0.0803 0.2722 0.069 Uiso 1 1 calc R U
H16B H 0.1688 0.1271 0.3399 0.069 Uiso 1 1 calc R U
H16C H 0.2193 0.1895 0.2776 0.069 Uiso 1 1 calc R U
C17 C -0.0728(2) 0.1037(4) 0.1619(4) 0.0928(19) Uani 1 1 d . .
H17A H -0.0785 0.0469 0.1978 0.139 Uiso 1 1 calc R U
H17B H -0.1021 0.1003 0.1014 0.139 Uiso 1 1 calc R U
H17C H -0.0892 0.1556 0.1992 0.139 Uiso 1 1 calc R U
C18 C 0.1214(2) 0.1483(3) -0.0737(2) 0.0569(11) Uani 1 1 d . .
H18A H 0.1474 0.0933 -0.0927 0.085 Uiso 1 1 calc R U
H18B H 0.1533 0.2018 -0.0783 0.085 Uiso 1 1 calc R U
H18C H 0.0775 0.1567 -0.1161 0.085 Uiso 1 1 calc R U
C19 C 0.30356(16) 0.4591(2) 0.30268(19) 0.0274(6) Uani 1 1 d . .
H19A H 0.2632 0.4178 0.3181 0.033 Uiso 1 1 calc R U
H19B H 0.3205 0.4917 0.3617 0.033 Uiso 1 1 calc R U
C20 C 0.27737(16) 0.6197(2) 0.2431(2) 0.0294(6) Uani 1 1 d . .
H20 H 0.2944 0.6524 0.2985 0.035 Uiso 1 1 calc R U
C21 C 0.24935(16) 0.6556(2) 0.1611(2) 0.0300(6) Uani 1 1 d . .
H21 H 0.2421 0.7188 0.1475 0.036 Uiso 1 1 calc R U
C22 C 0.24894(14) 0.50067(19) 0.14303(19) 0.0233(6) Uani 1 1 d . .
C23 C 0.19969(16) 0.59311(19) 0.0044(2) 0.0264(6) Uani 1 1 d . .
C24 C 0.12389(16) 0.5946(2) -0.0078(2) 0.0324(7) Uani 1 1 d . .
C25 C 0.09270(19) 0.6076(2) -0.0996(2) 0.0409(8) Uani 1 1 d . .
H25 H 0.0410 0.6089 -0.1093 0.049 Uiso 1 1 calc R U
C26 C 0.1345(2) 0.6187(2) -0.1767(2) 0.0420(8) Uani 1 1 d . .
C27 C 0.21008(19) 0.6178(2) -0.1625(2) 0.0365(7) Uani 1 1 d . .
H27 H 0.2392 0.6253 -0.2155 0.044 Uiso 1 1 calc R U
C28 C 0.24425(17) 0.6061(2) -0.0713(2) 0.0299(6) Uani 1 1 d . .
C29 C 0.07744(17) 0.5855(3) 0.0752(3) 0.0429(8) Uani 1 1 d . .
H29A H 0.0952 0.5344 0.1153 0.064 Uiso 1 1 calc R U
H29B H 0.0268 0.5739 0.0521 0.064 Uiso 1 1 calc R U
H29C H 0.0799 0.6422 0.1124 0.064 Uiso 1 1 calc R U
C30 C 0.0984(3) 0.6326(3) -0.2763(3) 0.0654(12) Uani 1 1 d . .
H30A H 0.0815 0.5735 -0.3022 0.098 Uiso 1 1 calc R U
H30B H 0.1338 0.6592 -0.3178 0.098 Uiso 1 1 calc R U
H30C H 0.0567 0.6741 -0.2730 0.098 Uiso 1 1 calc R U
C31 C 0.32631(17) 0.6128(2) -0.0573(2) 0.0357(7) Uani 1 1 d . .
H31A H 0.3400 0.6750 -0.0370 0.054 Uiso 1 1 calc R U
H31B H 0.3482 0.5988 -0.1174 0.054 Uiso 1 1 calc R U
H31C H 0.3440 0.5690 -0.0084 0.054 Uiso 1 1 calc R U
C32 C 0.37430(15) 0.33979(19) -0.02317(19) 0.0230(6) Uani 1 1 d . .
C33 C 0.42671(15) 0.35979(19) -0.09536(19) 0.0244(6) Uani 1 1 d . .
C34 C 0.50028(16) 0.3389(2) -0.0783(2) 0.0298(6) Uani 1 1 d . .
H34 H 0.5164 0.3094 -0.0206 0.036 Uiso 1 1 calc R U
C35 C 0.55065(17) 0.3607(2) -0.1449(2) 0.0354(7) Uani 1 1 d . .
H35 H 0.6008 0.3463 -0.1325 0.042 Uiso 1 1 calc R U
C36 C 0.52735(18) 0.4034(2) -0.2290(2) 0.0349(7) Uani 1 1 d . .
H36 H 0.5614 0.4180 -0.2748 0.042 Uiso 1 1 calc R U
C37 C 0.45398(18) 0.4248(2) -0.2467(2) 0.0351(7) Uani 1 1 d . .
H37 H 0.4381 0.4548 -0.3042 0.042 Uiso 1 1 calc R U
C38 C 0.40419(17) 0.4028(2) -0.1810(2) 0.0300(6) Uani 1 1 d . .
H38 H 0.3541 0.4170 -0.1940 0.036 Uiso 1 1 calc R U
C39 C 0.15580(16) 0.3666(2) 0.0454(2) 0.0316(6) Uani 1 1 d . .
Br1 Br 0.58398(2) 0.12466(2) 0.02469(2) 0.03774(9) Uani 1 1 d . .
O2 O 0.73614(16) 0.14547(19) -0.0772(2) 0.0570(7) Uani 1 1 d . .
H2A H 0.6934 0.1426 -0.0591 0.085 Uiso 1 1 calc R U
C40 C 0.7863(3) 0.1505(3) 0.0033(3) 0.0643(12) Uani 1 1 d . .
H40A H 0.8361 0.1540 -0.0177 0.096 Uiso 1 1 calc R U
H40B H 0.7814 0.0958 0.0428 0.096 Uiso 1 1 calc R U
H40C H 0.7760 0.2052 0.0406 0.096 Uiso 1 1 calc R U

loop_
_atom_site_aniso_label
_atom_site_aniso_U_11
_atom_site_aniso_U_22
_atom_site_aniso_U_33
_atom_site_aniso_U_23
_atom_site_aniso_U_13
_atom_site_aniso_U_12
Ru1 0.02377(11) 0.02259(11) 0.01798(11) -0.00175(9) 0.00017(8) 0.00016(9)
O1 0.0303(12) 0.0568(16) 0.0566(16) -0.0064(13) -0.0099(11) 0.0023(11)
N1 0.0275(12) 0.0224(11) 0.0179(11) 0.0025(9) -0.0002(9) 0.0012(10)
N2 0.0335(13) 0.0231(11) 0.0174(11) -0.0017(9) 0.0007(9) 0.0018(10)
N3 0.0406(14) 0.0256(12) 0.0220(12) -0.0018(10) 0.0036(10) -0.0049(11)
N4 0.0275(12) 0.0266(12) 0.0194(11) -0.0030(9) 0.0013(9) 0.0027(10)
N5 0.0260(13) 0.0247(12) 0.0229(12) -0.0032(10) -0.0003(10) 0.0019(9)
N6 0.0270(12) 0.0264(12) 0.0173(11) 0.0014(9) -0.0023(9) 0.0011(9)
C1 0.0300(15) 0.0222(14) 0.0183(13) 0.0037(11) 0.0006(11) 0.0005(11)
C2 0.0299(15) 0.0276(15) 0.0239(14) 0.0056(12) -0.0020(12) 0.0031(12)
C3 0.0319(15) 0.0328(16) 0.0234(14) 0.0051(12) -0.0074(12) -0.0012(12)
C4 0.0399(17) 0.0294(15) 0.0189(14) 0.0027(12) -0.0057(12) -0.0046(13)
C5 0.0345(15) 0.0228(13) 0.0167(13) 0.0044(11) -0.0011(11) -0.0017(12)
C6 0.0274(14) 0.0281(14) 0.0178(13) 0.0008(11) 0.0019(11) 0.0038(11)
C7 0.0479(19) 0.0220(13) 0.0193(14) -0.0017(11) 0.0008(12) 0.0051(13)
C8 0.058(2) 0.0200(14) 0.0247(15) -0.0024(12) 0.0018(14) -0.0001(14)
C9 0.0338(16) 0.0236(14) 0.0172(13) -0.0013(11) -0.0008(11) -0.0026(12)
C10 0.0400(17) 0.0285(15) 0.0317(16) -0.0041(13) 0.0047(13) -0.0096(13)
C11 0.0482(19) 0.0347(17) 0.0302(16) 0.0009(14) 0.0069(14) -0.0084(15)
C12 0.054(2) 0.061(2) 0.0381(19) -0.0015(18) 0.0117(17) -0.0151(19)
C13 0.045(2) 0.076(3) 0.057(2) -0.006(2) 0.0123(19) -0.019(2)
C14 0.049(2) 0.083(3) 0.045(2) -0.008(2) -0.0039(17) -0.022(2)
C15 0.048(2) 0.049(2) 0.0327(18) -0.0057(16) 0.0033(15) -0.0123(17)
C16 0.055(2) 0.056(2) 0.0275(17) 0.0035(16) 0.0039(15) -0.0046(18)
C17 0.049(3) 0.154(6) 0.076(3) -0.007(4) 0.011(2) -0.040(3)
C18 0.057(2) 0.085(3) 0.0281(18) -0.0069(19) -0.0013(16) -0.014(2)
C19 0.0356(16) 0.0317(15) 0.0150(13) 0.0002(11) 0.0009(11) -0.0004(12)
C20 0.0323(15) 0.0299(16) 0.0264(15) -0.0075(12) 0.0034(12) 0.0008(12)
C21 0.0340(16) 0.0222(14) 0.0336(16) -0.0071(12) 0.0010(13) 0.0036(12)
C22 0.0210(13) 0.0283(14) 0.0208(13) -0.0001(11) 0.0024(10) 0.0018(11)
C23 0.0305(15) 0.0237(14) 0.0245(14) 0.0002(11) -0.0023(12) 0.0022(12)
C24 0.0297(16) 0.0316(16) 0.0352(17) 0.0036(13) -0.0044(13) 0.0036(13)
C25 0.0358(17) 0.0412(18) 0.044(2) 0.0070(16) -0.0120(15) 0.0005(15)
C26 0.052(2) 0.0366(18) 0.0350(18) 0.0059(14) -0.0136(15) -0.0052(15)
C27 0.055(2) 0.0290(16) 0.0258(15) 0.0014(13) 0.0009(14) -0.0066(14)
C28 0.0383(17) 0.0216(13) 0.0294(15) -0.0008(12) 0.0002(13) -0.0006(12)
C29 0.0251(16) 0.057(2) 0.047(2) 0.0029(17) 0.0038(14) 0.0082(15)
C30 0.074(3) 0.073(3) 0.046(2) 0.020(2) -0.026(2) -0.012(2)
C31 0.0345(17) 0.0364(17) 0.0368(17) -0.0050(14) 0.0060(14) -0.0023(13)
C32 0.0285(14) 0.0239(13) 0.0163(12) -0.0030(10) -0.0004(10) 0.0008(11)
C33 0.0302(14) 0.0247(14) 0.0184(13) -0.0025(11) 0.0009(11) 0.0003(12)
C34 0.0307(15) 0.0350(16) 0.0234(14) 0.0004(12) 0.0001(12) -0.0011(12)
C35 0.0302(15) 0.0413(18) 0.0352(17) -0.0046(14) 0.0053(13) -0.0021(14)
C36 0.0428(18) 0.0352(16) 0.0278(16) -0.0056(13) 0.0109(13) -0.0146(14)
C37 0.0486(19) 0.0371(17) 0.0194(14) 0.0029(13) 0.0004(13) -0.0073(15)
C38 0.0339(16) 0.0340(16) 0.0219(14) 0.0010(12) 0.0002(12) -0.0012(13)
C39 0.0310(16) 0.0330(16) 0.0306(15) -0.0054(13) -0.0004(12) 0.0003(13)
Br1 0.0517(2) 0.03487(18) 0.02592(16) 0.00388(13) -0.00317(13) 0.00834(14)
O2 0.0672(18) 0.0456(15) 0.0582(17) 0.0105(13) 0.0051(14) -0.0030(14)
C40 0.082(3) 0.052(2) 0.059(3) 0.004(2) 0.003(2) -0.011(2)

loop_
_atom_type_symbol
_atom_type_description
_atom_type_scat_dispersion_real
_atom_type_scat_dispersion_imag
_atom_type_scat_source
C C 0.0033 0.0016 'International Tables Vol C Tables 4.2.6.8 and 6.1.1.4'
H H 0.0000 0.0000 'International Tables Vol C Tables 4.2.6.8 and 6.1.1.4'
Br Br -0.2901 2.4595 'International Tables Vol C Tables 4.2.6.8 and 6.1.1.4'
N N 0.0061 0.0033 'International Tables Vol C Tables 4.2.6.8 and 6.1.1.4'
O O 0.0106 0.0060 'International Tables Vol C Tables 4.2.6.8 and 6.1.1.4'
Ru Ru -1.2594 0.8363 'International Tables Vol C Tables 4.2.6.8 and 6.1.1.4'

loop_
_geom_angle_atom_site_label_1
_geom_angle_atom_site_label_2
_geom_angle_atom_site_label_3
_geom_angle
C39 Ru1 C9 95.62(12)
C39 Ru1 C22 95.86(12)
C9 Ru1 C22 168.38(11)
C39 Ru1 N6 102.08(11)
C9 Ru1 N6 84.14(10)
C22 Ru1 N6 95.16(10)
C39 Ru1 N1 175.06(11)
C9 Ru1 N1 84.58(10)
C22 Ru1 N1 83.83(9)
N6 Ru1 N1 82.85(8)
C39 Ru1 H1 88.9
C9 Ru1 H1 91.5
C22 Ru1 H1 87.0
N6 Ru1 H1 168.5
N1 Ru1 H1 86.1
C1 N1 C5 117.8(2)
C1 N1 Ru1 119.80(17)
C5 N1 Ru1 122.36(18)
C9 N2 C7 111.9(2)
C9 N2 C6 122.2(2)
C7 N2 C6 125.6(2)
C9 N3 C8 111.1(3)
C9 N3 C10 125.3(3)
C8 N3 C10 123.6(2)
C22 N4 C20 112.1(2)
C22 N4 C19 122.6(2)
C20 N4 C19 125.2(2)
C22 N5 C21 111.1(2)
C22 N5 C23 125.2(2)
C21 N5 C23 123.7(2)
C32 N6 Ru1 122.89(18)
C32 N6 H6N 113.2
Ru1 N6 H6N 123.6
N1 C1 C2 123.2(3)
N1 C1 C6 116.1(2)
C2 C1 C6 120.6(3)
C1 C2 C3 118.6(3)
C1 C2 H2 120.7
C3 C2 H2 120.7
C4 C3 C2 118.7(3)
C4 C3 H3 120.6
C2 C3 H3 120.6
C3 C4 C5 120.0(3)
C3 C4 H4 120.0
C5 C4 H4 120.0
N1 C5 C4 121.6(3)
N1 C5 C19 116.9(2)
C4 C5 C19 121.6(3)
N2 C6 C1 110.2(2)
N2 C6 C32 110.7(2)
C1 C6 C32 109.4(2)
N2 C6 H6 108.9
C1 C6 H6 108.9
C32 C6 H6 108.9
C8 C7 N2 106.1(3)
C8 C7 H7 126.9
N2 C7 H7 126.9
C7 C8 N3 107.0(3)
C7 C8 H8 126.5
N3 C8 H8 126.5
N3 C9 N2 103.9(2)
N3 C9 Ru1 138.1(2)
N2 C9 Ru1 117.90(19)
C15 C10 C11 122.9(3)
C15 C10 N3 118.8(3)
C11 C10 N3 118.3(3)
C12 C11 C10 117.5(3)
C12 C11 C16 121.2(3)
C10 C11 C16 121.3(3)
C13 C12 C11 122.0(3)
C13 C12 H12 119.0
C11 C12 H12 119.0
C12 C13 C14 118.4(4)
C12 C13 C17 121.5(4)
C14 C13 C17 120.1(4)
C15 C14 C13 122.1(4)
C15 C14 H14 118.9
C13 C14 H14 118.9
C14 C15 C10 117.1(3)
C14 C15 C18 121.5(3)
C10 C15 C18 121.4(3)
C11 C16 H16A 109.5
C11 C16 H16B 109.5
H16A C16 H16B 109.5
C11 C16 H16C 109.5
H16A C16 H16C 109.5
H16B C16 H16C 109.5
C13 C17 H17A 109.5
C13 C17 H17B 109.5
H17A C17 H17B 109.5
C13 C17 H17C 109.5
H17A C17 H17C 109.5
H17B C17 H17C 109.5
C15 C18 H18A 109.5
C15 C18 H18B 109.5
H18A C18 H18B 109.5
C15 C18 H18C 109.5
H18A C18 H18C 109.5
H18B C18 H18C 109.5
N4 C19 C5 111.5(2)
N4 C19 H19A 109.3
C5 C19 H19A 109.3
N4 C19 H19B 109.3
C5 C19 H19B 109.3
H19A C19 H19B 108.0
C21 C20 N4 106.5(3)
C21 C20 H20 126.7
N4 C20 H20 126.7
C20 C21 N5 106.9(3)
C20 C21 H21 126.6
N5 C21 H21 126.6
N4 C22 N5 103.3(2)
N4 C22 Ru1 120.4(2)
N5 C22 Ru1 136.1(2)
C24 C23 C28 122.2(3)
C24 C23 N5 118.4(3)
C28 C23 N5 119.3(3)
C23 C24 C25 117.8(3)
C23 C24 C29 121.2(3)
C25 C24 C29 121.0(3)
C26 C25 C24 122.0(3)
C26 C25 H25 119.0
C24 C25 H25 119.0
C25 C26 C27 119.0(3)
C25 C26 C30 120.5(3)
C27 C26 C30 120.4(3)
C26 C27 C28 121.3(3)
C26 C27 H27 119.4
C28 C27 H27 119.4
C23 C28 C27 117.7(3)
C23 C28 C31 122.4(3)
C27 C28 C31 119.8(3)
C24 C29 H29A 109.5
C24 C29 H29B 109.5
H29A C29 H29B 109.5
C24 C29 H29C 109.5
H29A C29 H29C 109.5
H29B C29 H29C 109.5
C26 C30 H30A 109.5
C26 C30 H30B 109.5
H30A C30 H30B 109.5
C26 C30 H30C 109.5
H30A C30 H30C 109.5
H30B C30 H30C 109.5
C28 C31 H31A 109.5
C28 C31 H31B 109.5
H31A C31 H31B 109.5
C28 C31 H31C 109.5
H31A C31 H31C 109.5
H31B C31 H31C 109.5
N6 C32 C33 124.5(2)
N6 C32 C6 115.8(2)
C33 C32 C6 119.6(2)
C34 C33 C38 118.6(3)
C34 C33 C32 120.5(2)
C38 C33 C32 120.9(3)
C33 C34 C35 120.8(3)
C33 C34 H34 119.6
C35 C34 H34 119.6
C36 C35 C34 119.8(3)
C36 C35 H35 120.1
C34 C35 H35 120.1
C35 C36 C37 119.9(3)
C35 C36 H36 120.0
C37 C36 H36 120.0
C38 C37 C36 120.3(3)
C38 C37 H37 119.9
C36 C37 H37 119.9
C37 C38 C33 120.6(3)
C37 C38 H38 119.7
C33 C38 H38 119.7
O1 C39 Ru1 177.9(3)
C40 O2 H2A 109.5
O2 C40 H40A 109.5
O2 C40 H40B 109.5
H40A C40 H40B 109.5
O2 C40 H40C 109.5
H40A C40 H40C 109.5
H40B C40 H40C 109.5

loop_
_geom_bond_atom_site_label_1
_geom_bond_atom_site_label_2
_geom_bond_distance
Ru1 C39 1.817(3)
Ru1 C9 2.047(3)
Ru1 C22 2.068(3)
Ru1 N6 2.143(2)
Ru1 N1 2.184(2)
Ru1 H1 1.4986
O1 C39 1.160(4)
N1 C1 1.348(3)
N1 C5 1.356(3)
N2 C9 1.358(4)
N2 C7 1.391(3)
N2 C6 1.463(4)
N3 C9 1.355(4)
N3 C8 1.398(4)
N3 C10 1.438(4)
N4 C22 1.361(3)
N4 C20 1.382(4)
N4 C19 1.463(3)
N5 C22 1.365(4)
N5 C21 1.396(4)
N5 C23 1.445(3)
N6 C32 1.286(4)
N6 H6N 0.9391
C1 C2 1.383(4)
C1 C6 1.521(4)
C2 C3 1.384(4)
C2 H2 0.9500
C3 C4 1.382(4)
C3 H3 0.9500
C4 C5 1.386(4)
C4 H4 0.9500
C5 C19 1.502(4)
C6 C32 1.531(4)
C6 H6 1.0000
C7 C8 1.341(4)
C7 H7 0.9500
C8 H8 0.9500
C10 C15 1.387(5)
C10 C11 1.398(4)
C11 C12 1.382(5)
C11 C16 1.505(5)
C12 C13 1.378(6)
C12 H12 0.9500
C13 C14 1.399(6)
C13 C17 1.526(6)
C14 C15 1.382(5)
C14 H14 0.9500
C15 C18 1.513(5)
C16 H16A 0.9800
C16 H16B 0.9800
C16 H16C 0.9800
C17 H17A 0.9800
C17 H17B 0.9800
C17 H17C 0.9800
C18 H18A 0.9800
C18 H18B 0.9800
C18 H18C 0.9800
C19 H19A 0.9900
C19 H19B 0.9900
C20 C21 1.340(4)
C20 H20 0.9500
C21 H21 0.9500
C23 C24 1.392(4)
C23 C28 1.396(4)
C24 C25 1.393(4)
C24 C29 1.494(5)
C25 C26 1.377(5)
C25 H25 0.9500
C26 C27 1.390(5)
C26 C30 1.526(5)
C27 C28 1.402(4)
C27 H27 0.9500
C28 C31 1.510(4)
C29 H29A 0.9800
C29 H29B 0.9800
C29 H29C 0.9800
C30 H30A 0.9800
C30 H30B 0.9800
C30 H30C 0.9800
C31 H31A 0.9800
C31 H31B 0.9800
C31 H31C 0.9800
C32 C33 1.471(4)
C33 C34 1.391(4)
C33 C38 1.398(4)
C34 C35 1.394(4)
C34 H34 0.9500
C35 C36 1.382(5)
C35 H35 0.9500
C36 C37 1.390(5)
C36 H36 0.9500
C37 C38 1.378(4)
C37 H37 0.9500
C38 H38 0.9500
O2 C40 1.416(5)
O2 H2A 0.8400
C40 H40A 0.9800
C40 H40B 0.9800
C40 H40C 0.9800

loop_
_geom_torsion_atom_site_label_1
_geom_torsion_atom_site_label_2
_geom_torsion_atom_site_label_3
_geom_torsion_atom_site_label_4
_geom_torsion
C5 N1 C1 C2 1.1(4)
Ru1 N1 C1 C2 179.9(2)
C5 N1 C1 C6 -178.3(2)
Ru1 N1 C1 C6 0.5(3)
N1 C1 C2 C3 0.9(4)
C6 C1 C2 C3 -179.7(3)
C1 C2 C3 C4 -1.6(4)
C2 C3 C4 C5 0.3(4)
C1 N1 C5 C4 -2.5(4)
Ru1 N1 C5 C4 178.7(2)
C1 N1 C5 C19 176.7(2)
Ru1 N1 C5 C19 -2.0(3)
C3 C4 C5 N1 1.8(4)
C3 C4 C5 C19 -177.4(3)
C9 N2 C6 C1 60.7(3)
C7 N2 C6 C1 -112.8(3)
C9 N2 C6 C32 -60.4(3)
C7 N2 C6 C32 126.1(3)
N1 C1 C6 N2 -58.9(3)
C2 C1 C6 N2 121.6(3)
N1 C1 C6 C32 63.0(3)
C2 C1 C6 C32 -116.5(3)
C9 N2 C7 C8 0.8(3)
C6 N2 C7 C8 174.9(2)
N2 C7 C8 N3 -0.3(3)
C9 N3 C8 C7 -0.4(3)
C10 N3 C8 C7 178.7(3)
C8 N3 C9 N2 0.9(3)
C10 N3 C9 N2 -178.2(3)
C8 N3 C9 Ru1 -175.4(2)
C10 N3 C9 Ru1 5.5(5)
C7 N2 C9 N3 -1.0(3)
C6 N2 C9 N3 -175.3(2)
C7 N2 C9 Ru1 176.16(18)
C6 N2 C9 Ru1 1.9(3)
C9 N3 C10 C15 92.1(4)
C8 N3 C10 C15 -86.8(4)
C9 N3 C10 C11 -90.0(4)
C8 N3 C10 C11 91.1(4)
C15 C10 C11 C12 0.0(5)
N3 C10 C11 C12 -177.7(3)
C15 C10 C11 C16 178.9(3)
N3 C10 C11 C16 1.2(5)
C10 C11 C12 C13 0.5(6)
C16 C11 C12 C13 -178.4(4)
C11 C12 C13 C14 -0.5(7)
C11 C12 C13 C17 179.6(4)
C12 C13 C14 C15 0.0(7)
C17 C13 C14 C15 179.9(4)
C13 C14 C15 C10 0.5(6)
C13 C14 C15 C18 -179.5(4)
C11 C10 C15 C14 -0.5(5)
N3 C10 C15 C14 177.2(3)
C11 C10 C15 C18 179.5(3)
N3 C10 C15 C18 -2.8(5)
C22 N4 C19 C5 59.9(3)
C20 N4 C19 C5 -118.7(3)
N1 C5 C19 N4 -54.4(3)
C4 C5 C19 N4 124.8(3)
C22 N4 C20 C21 0.2(3)
C19 N4 C20 C21 179.0(3)
N4 C20 C21 N5 -0.8(3)
C22 N5 C21 C20 1.2(3)
C23 N5 C21 C20 178.4(3)
C20 N4 C22 N5 0.5(3)
C19 N4 C22 N5 -178.3(2)
C20 N4 C22 Ru1 176.30(19)
C19 N4 C22 Ru1 -2.5(3)
C21 N5 C22 N4 -1.0(3)
C23 N5 C22 N4 -178.2(2)
C21 N5 C22 Ru1 -175.8(2)
C23 N5 C22 Ru1 7.0(4)
C22 N5 C23 C24 88.6(3)
C21 N5 C23 C24 -88.2(3)
C22 N5 C23 C28 -94.6(3)
C21 N5 C23 C28 88.6(3)
C28 C23 C24 C25 1.4(5)
N5 C23 C24 C25 178.1(3)
C28 C23 C24 C29 -176.7(3)
N5 C23 C24 C29 0.0(4)
C23 C24 C25 C26 0.0(5)
C29 C24 C25 C26 178.2(3)
C24 C25 C26 C27 -0.6(5)
C24 C25 C26 C30 179.9(3)
C25 C26 C27 C28 -0.2(5)
C30 C26 C27 C28 179.3(3)
C24 C23 C28 C27 -2.2(4)
N5 C23 C28 C27 -178.9(3)
C24 C23 C28 C31 174.5(3)
N5 C23 C28 C31 -2.2(4)
C26 C27 C28 C23 1.5(4)
C26 C27 C28 C31 -175.2(3)
Ru1 N6 C32 C33 -170.87(19)
Ru1 N6 C32 C6 5.6(3)
N2 C6 C32 N6 53.8(3)
C1 C6 C32 N6 -67.8(3)
N2 C6 C32 C33 -129.5(3)
C1 C6 C32 C33 108.9(3)
N6 C32 C33 C34 154.0(3)
C6 C32 C33 C34 -22.4(4)
N6 C32 C33 C38 -23.9(4)
C6 C32 C33 C38 159.7(3)
C38 C33 C34 C35 0.3(4)
C32 C33 C34 C35 -177.6(3)
C33 C34 C35 C36 -0.2(5)
C34 C35 C36 C37 0.4(5)
C35 C36 C37 C38 -0.7(5)
C36 C37 C38 C33 0.8(5)
C34 C33 C38 C37 -0.6(4)
C32 C33 C38 C37 177.3(3)
